data_1539914
loop_
_publ_author_name
'Bukovec, N.'
'Leban, I.'
'Hoppe, R.'

_publ_section_title
;
 Zur Kenntnis von Na6 Cu2 O6
;
_journal_name_full 'Zeitschrift fuer Anorganische und Allgemeine Chemie'
_journal_page_first 79
_journal_page_last 86
_journal_volume 563
_journal_year 1988
_chemical_formula_sum 'Cu2 Na6 O6'
_chemical_name_systematic 'Na6 (O2 (Cu O2)2)'
_space_group_IT_number 64
_symmetry_space_group_name_Hall '-C 2ac 2'
_symmetry_space_group_name_H-M 'C m c e'
_cell_angle_alpha 90
_cell_angle_beta 90
_cell_angle_gamma 90
_cell_formula_units_Z 12
_cell_length_a 10.948
_cell_length_b 12.036
_cell_length_c 16.381
_cell_volume 2158.526
_citation_journal_id_ASTM ZAACAB
_cod_data_source_file Bukovec_ZAACAB_1988_4.cif
_cod_data_source_block Cu2Na6O6
_cod_depositor_comments
;

2023-04-19
Space group name changed to comply with IUCR recomendations
                 miguel
;
_cod_original_sg_symbol_H-M 'C m c a'
_cod_original_cell_volume 2158.527
_cod_database_code 1539914

loop_
_symmetry_equiv_pos_as_xyz
x,y,z
-x+1/2,-y,z+1/2
x,-y,-z
-x+1/2,y,-z+1/2
-x,-y,-z
x-1/2,y,-z-1/2
-x,y,z
x-1/2,-y,z-1/2
x+1/2,y+1/2,z
-x+1,-y+1/2,z+1/2
x+1/2,-y+1/2,-z
-x+1,y+1/2,-z+1/2
-x+1/2,-y+1/2,-z
x,y+1/2,-z-1/2
-x+1/2,y+1/2,z
x,-y+1/2,z-1/2

loop_
_atom_site_label
_atom_site_type_symbol
_atom_site_fract_x
_atom_site_fract_y
_atom_site_fract_z
_atom_site_occupancy
_atom_site_U_iso_or_equiv
O5 O-2 0.3812 0.4907 0.3389 1 0.0
O4 O-2 0.3849 0.5 0.5 1 0.0
Na6 Na+1 0.339 0.323 0.6858 1 0.0
Na3 Na+1 0.5 0.3283 0.2796 1 0.0
Cu2 Cu+3 0 0.3287 0.5905 1 0.0
O2 O-2 0.1139 0.3386 0.5062 1 0.0
Na4 Na+1 0.3009 0.323 0.4297 1 0.0
Cu3 Cu+3 0.5 0.4988 0.4162 1 0.0
Cu1 Cu+3 0 0.3482 0.4219 1 0.0
Na1 Na+1 0.5 0.5245 0.2202 1 0.0
Na5 Na+1 0.2058 0.4737 0.5865 1 0.0
Na2 Na+1 0.25 0.4175 0.25 1 0.0
O3 O-2 0.1232 0.3211 0.6675 1 0.0
O1 O-2 0.1196 0.3616 0.3457 1 0.0
